data_4347421
loop_
_publ_author_name
'Ovcharenko, Victor'
'Fokin, Sergey'
'Chubakova, Elvina'
'Romanenko, Galina'
'Bogomyakov, Artem'
'Dobrokhotova, Zhanna'
'Lukzen, Nikita'
'Morozov, Vitaly'
'Petrova, Marina'
'Petrova, Maria'
'Zueva, Ekaterina'
'Rozentsveig, Igor'
'Rudyakova, Elena'
'Levkovskaya, Galina'
'Sagdeev, Renad'

_publ_section_title
;
 A Copper-Nitroxide Adduct Exhibiting Separate Single Crystal-to-Single
 Crystal Polymerization-Depolymerization and Spin Crossover Transitions.
;
_journal_issue 12
_journal_name_full 'Inorganic chemistry'
_journal_page_first 5853
_journal_page_last 5861
_journal_paper_doi 10.1021/acs.inorgchem.6b00140
_journal_volume 55
_journal_year 2016
_chemical_formula_sum 'C28.5 H29.5 Cu1.25 F15 N4 O7'
_chemical_formula_weight 904.48
_space_group_crystal_system triclinic
_space_group_IT_number 2
_space_group_name_Hall '-P 1'
_space_group_name_H-M_alt 'P -1'
_atom_sites_solution_hydrogens geom
_audit_creation_method SHELXL-2014/6
_cell_angle_alpha 108.5680(10)
_cell_angle_beta 91.743(2)
_cell_angle_gamma 101.581(2)
_cell_formula_units_Z 4
_cell_length_a 13.6616(4)
_cell_length_b 16.6422(4)
_cell_length_c 17.4212(4)
_cell_measurement_reflns_used 9990
_cell_measurement_temperature 140(2)
_cell_measurement_theta_max 25.06
_cell_measurement_theta_min 2.25
_cell_volume 3659.22(17)
_computing_cell_refinement 'Bruker SAINT'
_computing_data_collection 'Bruker APEX2'
_computing_data_reduction 'Bruker SAINT'
_computing_molecular_graphics 'Bruker SHELXTL'
_computing_publication_material 'Bruker SHELXTL'
_computing_structure_refinement 'SHELXL-2014/6 (Sheldrick, 2014)'
_computing_structure_solution 'SHELXS-97 (Sheldrick, 2008)'
_diffrn_ambient_temperature 140(2)
_diffrn_measured_fraction_theta_full 0.999
_diffrn_measured_fraction_theta_max 0.980
_diffrn_measurement_device_type 'Bruker APEX-II CCD'
_diffrn_measurement_method '\f and \w scans'
_diffrn_radiation_type MoK\a
_diffrn_radiation_wavelength 0.71073
_diffrn_reflns_av_R_equivalents 0.0744
_diffrn_reflns_av_unetI/netI 0.0960
_diffrn_reflns_Laue_measured_fraction_full 0.999
_diffrn_reflns_Laue_measured_fraction_max 0.980
_diffrn_reflns_limit_h_max 18
_diffrn_reflns_limit_h_min -18
_diffrn_reflns_limit_k_max 22
_diffrn_reflns_limit_k_min -21
_diffrn_reflns_limit_l_max 23
_diffrn_reflns_limit_l_min -23
_diffrn_reflns_number 62748
_diffrn_reflns_point_group_measured_fraction_full 0.999
_diffrn_reflns_point_group_measured_fraction_max 0.980
_diffrn_reflns_theta_full 25.242
_diffrn_reflns_theta_max 28.179
_diffrn_reflns_theta_min 1.324
_exptl_absorpt_coefficient_mu 0.864
_exptl_absorpt_correction_T_max 0.4224
_exptl_absorpt_correction_T_min 0.3747
_exptl_absorpt_correction_type multi-scan
_exptl_crystal_colour dark
_exptl_crystal_density_diffrn 1.642
_exptl_crystal_description bulk
_exptl_crystal_F_000 1823
_exptl_crystal_size_max 0.3
_exptl_crystal_size_mid 0.22
_exptl_crystal_size_min 0.15
_refine_diff_density_max 0.951
_refine_diff_density_min -0.514
_refine_diff_density_rms 0.091
_refine_ls_extinction_method none
_refine_ls_goodness_of_fit_ref 0.937
_refine_ls_hydrogen_treatment constr
_refine_ls_matrix_type full
_refine_ls_number_parameters 1123
_refine_ls_number_reflns 17629
_refine_ls_number_restraints 0
_refine_ls_restrained_S_all 0.937
_refine_ls_R_factor_all 0.1093
_refine_ls_R_factor_gt 0.0511
_refine_ls_shift/su_max 0.001
_refine_ls_shift/su_mean 0.000
_refine_ls_structure_factor_coef Fsqd
_refine_ls_weighting_details 'w=1/[\s^2^(Fo^2^)+(0.0653P)^2^] where P=(Fo^2^+2Fc^2^)/3'
_refine_ls_weighting_scheme calc
_refine_ls_wR_factor_gt 0.1145
_refine_ls_wR_factor_ref 0.1384
_reflns_Friedel_coverage 0.000
_reflns_number_gt 9363
_reflns_number_total 17629
_reflns_threshold_expression 'I > 2\s(I)'
_cod_data_source_file ic6b00140_si_001.cif
_cod_data_source_block 140s
_cod_original_formula_sum 'C28.50 H29.50 Cu1.25 F15 N4 O7'
_cod_database_code 4347421
_shelx_space_group_comment
; 
The symmetry employed for this shelxl refinement is uniquely defined 
by the following loop, which should always be used as a source of 
symmetry information in preference to the above space-group names. 
They are only intended as comments. 
;
_shelx_estimated_absorpt_t_min sadabs
_shelxl_version_number 2014/6

loop_
_space_group_symop_operation_xyz
'x, y, z'
'-x, -y, -z'

loop_
_atom_site_label
_atom_site_type_symbol
_atom_site_fract_x
_atom_site_fract_y
_atom_site_fract_z
_atom_site_U_iso_or_equiv
_atom_site_adp_type
_atom_site_occupancy
_atom_site_site_symmetry_order
_atom_site_calc_flag
_atom_site_refinement_flags_posn
_atom_site_refinement_flags_adp
_atom_site_refinement_flags_occupancy
_atom_site_disorder_assembly
_atom_site_disorder_group
Cu1 Cu 0.0000 0.0000 0.5000 0.02797(14) Uani 1 2 d S . P . .
O1 O -0.05078(16) 0.00032(14) 0.60336(13) 0.0344(5) Uani 1 1 d . . . . .
C1 C -0.1574(3) -0.0283(2) 0.6974(2) 0.0410(9) Uani 1 1 d . . . . .
F1 F -0.24987(16) -0.03144(18) 0.71855(14) 0.0722(7) Uani 1 1 d . . . . .
F2 F -0.09632(17) 0.02841(14) 0.75975(13) 0.0582(6) Uani 1 1 d . . . . .
F3 F -0.13815(19) -0.10556(14) 0.68927(14) 0.0645(7) Uani 1 1 d . . . . .
C2 C -0.1415(3) -0.0067(2) 0.6191(2) 0.0334(8) Uani 1 1 d . . . . .
C3 C -0.2237(2) -0.0003(2) 0.5763(2) 0.0347(8) Uani 1 1 d . . . . .
H3A H -0.2860 -0.0042 0.5991 0.042 Uiso 1 1 calc R U . . .
C4 C -0.2196(3) 0.0119(2) 0.5000(2) 0.0343(8) Uani 1 1 d . . . . .
C5 C -0.3198(3) 0.0085(3) 0.4546(3) 0.0459(10) Uani 1 1 d . . . . .
F4 F -0.31209(19) 0.07633(16) 0.42965(17) 0.0778(8) Uani 1 1 d . . . . .
F5 F -0.3931(15) 0.0171(16) 0.5021(15) 0.110(7) Uani 0.5 1 d . . P A 1
F6 F -0.3487(15) -0.0615(10) 0.3970(11) 0.100(6) Uani 0.5 1 d . . P A 1
F6A F -0.3378(14) -0.0597(12) 0.3850(9) 0.073(4) Uani 0.5 1 d . . P A 2
F5A F -0.3963(13) 0.0032(13) 0.4968(12) 0.066(4) Uani 0.5 1 d . . P A 2
O2 O -0.14540(17) 0.02163(14) 0.46234(14) 0.0398(6) Uani 1 1 d . . . . .
Cu2 Cu 0.31102(3) -0.29709(2) 0.62679(2) 0.02986(11) Uani 1 1 d . . . . .
O3 O 0.23792(15) -0.30934(13) 0.71916(13) 0.0282(5) Uani 1 1 d . . . . .
C6 C 0.1106(3) -0.3579(2) 0.7918(2) 0.0374(9) Uani 1 1 d . . . . .
F7 F 0.1755(7) -0.3385(12) 0.8549(6) 0.108(5) Uani 0.5 1 d . . P B 1
F8 F 0.0493(14) -0.4249(7) 0.7947(8) 0.140(6) Uani 0.5 1 d . . P B 1
F9 F 0.0667(14) -0.2962(10) 0.8067(10) 0.119(6) Uani 0.5 1 d . . P B 1
F7A F 0.0135(5) -0.3882(9) 0.7763(5) 0.078(4) Uani 0.5 1 d . . P B 2
F8A F 0.1424(9) -0.3941(9) 0.8376(6) 0.073(3) Uani 0.5 1 d . . P B 2
F9A F 0.1212(9) -0.2755(6) 0.8342(7) 0.078(5) Uani 0.5 1 d . . P B 2
C7 C 0.1635(2) -0.3696(2) 0.7142(2) 0.0303(8) Uani 1 1 d . . . . .
C8 C 0.1250(3) -0.4432(2) 0.6476(2) 0.0410(9) Uani 1 1 d . . . . .
H8A H 0.0651 -0.4822 0.6504 0.049 Uiso 1 1 calc R U . . .
C9 C 0.1732(3) -0.4605(2) 0.5767(2) 0.0364(8) Uani 1 1 d . . . . .
C10 C 0.1283(3) -0.5447(2) 0.5066(2) 0.0520(11) Uani 1 1 d . . . . .
F10 F 0.03269(19) -0.57805(15) 0.51210(15) 0.0828(9) Uani 1 1 d . . . . .
F11 F 0.13123(16) -0.53237(13) 0.43538(13) 0.0554(6) Uani 1 1 d . . . . .
F12 F 0.1814(2) -0.60426(15) 0.50455(16) 0.0804(8) Uani 1 1 d . . . . .
O4 O 0.25026(16) -0.41615(13) 0.56126(13) 0.0329(5) Uani 1 1 d . . . . .
O5 O 0.37363(16) -0.17970(13) 0.69521(13) 0.0309(5) Uani 1 1 d . . . . .
C11 C 0.4845(3) -0.0435(2) 0.7432(2) 0.0432(9) Uani 1 1 d . . . . .
F13 F 0.53521(18) 0.01393(13) 0.71333(15) 0.0635(7) Uani 1 1 d . . . . .
F14 F 0.5454(2) -0.04615(15) 0.80205(16) 0.0874(9) Uani 1 1 d . . . . .
F15 F 0.40919(18) -0.01265(15) 0.77544(18) 0.0899(10) Uani 1 1 d . . . . .
C12 C 0.4502(2) -0.1338(2) 0.6806(2) 0.0309(8) Uani 1 1 d . . . . .
C13 C 0.5080(2) -0.1566(2) 0.6160(2) 0.0399(9) Uani 1 1 d . . . . .
H13A H 0.5667 -0.1159 0.6137 0.048 Uiso 1 1 calc R U . . .
C14 C 0.4828(3) -0.2362(2) 0.5553(2) 0.0354(8) Uani 1 1 d . . . . .
C15 C 0.5498(3) -0.2546(3) 0.4857(3) 0.0493(11) Uani 1 1 d . . . . .
F16 F 0.6213(9) -0.1924(6) 0.4883(7) 0.074(4) Uani 0.5 1 d . . P C 1
F17 F 0.5778(12) -0.3285(10) 0.4749(11) 0.080(5) Uani 0.5 1 d . . P C 1
F18 F 0.4961(10) -0.2702(9) 0.4134(8) 0.072(3) Uani 0.5 1 d . . P C 1
F18A F 0.5594(11) -0.3318(7) 0.4591(11) 0.074(5) Uani 0.5 1 d . . P C 2
F16A F 0.5255(15) -0.2312(13) 0.4304(10) 0.163(9) Uani 0.5 1 d . . P C 2
F17A F 0.6478(10) -0.2143(9) 0.5167(9) 0.144(7) Uani 0.5 1 d . . P C 2
O6 O 0.40906(16) -0.29798(14) 0.54799(13) 0.0342(5) Uani 1 1 d . . . . .
O1R O -0.06929(16) -0.13132(15) 0.46165(14) 0.0389(6) Uani 1 1 d . . . . .
N2R N -0.0543(2) -0.19557(19) 0.40101(17) 0.0379(7) Uani 1 1 d . . . . .
C3R C -0.1251(3) -0.2324(2) 0.3234(2) 0.0434(9) Uani 1 1 d . . . . .
C4R C -0.2218(3) -0.2762(3) 0.3474(2) 0.0586(12) Uani 1 1 d . . . . .
H4RA H -0.2718 -0.3018 0.2998 0.088 Uiso 1 1 calc R U . . .
H4RB H -0.2091 -0.3219 0.3679 0.088 Uiso 1 1 calc R U . . .
H4RC H -0.2471 -0.2331 0.3900 0.088 Uiso 1 1 calc R U . . .
C5R C -0.1406(3) -0.1604(3) 0.2913(2) 0.0529(11) Uani 1 1 d . . . . .
H5RA H -0.1865 -0.1855 0.2412 0.079 Uiso 1 1 calc R U . . .
H5RB H -0.1693 -0.1184 0.3322 0.079 Uiso 1 1 calc R U . . .
H5RC H -0.0759 -0.1310 0.2798 0.079 Uiso 1 1 calc R U . . .
C6R C -0.0668(3) -0.2960(2) 0.2694(2) 0.0402(9) Uani 1 1 d . . . . .
C7R C 0.0132(3) -0.2549(3) 0.2262(2) 0.0474(10) Uani 1 1 d . . . . .
H7RA H -0.0190 -0.2402 0.1830 0.071 Uiso 1 1 calc R U . . .
H7RB H 0.0551 -0.2019 0.2653 0.071 Uiso 1 1 calc R U . . .
H7RC H 0.0552 -0.2960 0.2024 0.071 Uiso 1 1 calc R U . . .
C8R C -0.1320(3) -0.3788(3) 0.2101(2) 0.0543(11) Uani 1 1 d . . . . .
H8RA H -0.1678 -0.3648 0.1681 0.081 Uiso 1 1 calc R U . . .
H8RB H -0.0895 -0.4188 0.1844 0.081 Uiso 1 1 calc R U . . .
H8RC H -0.1807 -0.4063 0.2394 0.081 Uiso 1 1 calc R U . . .
N9R N -0.01098(19) -0.31642(19) 0.33468(17) 0.0354(7) Uani 1 1 d . . . . .
O10R O 0.02096(18) -0.38573(16) 0.32020(15) 0.0435(6) Uani 1 1 d . . . . .
C11R C 0.0041(2) -0.2502(2) 0.4062(2) 0.0332(8) Uani 1 1 d . . . . .
C12R C 0.0662(2) -0.2405(2) 0.4792(2) 0.0306(8) Uani 1 1 d . . . . .
C13R C 0.1533(2) -0.2729(2) 0.4878(2) 0.0289(7) Uani 1 1 d . . . . .
C14R C 0.2127(2) -0.3191(2) 0.4244(2) 0.0379(8) Uani 1 1 d . . . . .
H14A H 0.1688 -0.3743 0.3889 0.046 Uiso 1 1 calc R U . . .
H14B H 0.2682 -0.3336 0.4514 0.046 Uiso 1 1 calc R U . . .
C15R C 0.2560(3) -0.2661(3) 0.3724(2) 0.0565(11) Uani 1 1 d . . . . .
H15A H 0.2940 -0.2994 0.3320 0.085 Uiso 1 1 calc R U . . .
H15B H 0.2014 -0.2526 0.3444 0.085 Uiso 1 1 calc R U . . .
H15C H 0.3008 -0.2119 0.4070 0.085 Uiso 1 1 calc R U . . .
N16R N 0.18497(19) -0.24874(17) 0.56693(16) 0.0317(6) Uani 1 1 d . . . . .
N17R N 0.1200(2) -0.20217(17) 0.60792(16) 0.0307(6) Uani 1 1 d . . . . .
C18R C 0.1338(3) -0.1602(2) 0.69685(19) 0.0361(8) Uani 1 1 d . . . . .
H18A H 0.1954 -0.1717 0.7186 0.043 Uiso 1 1 calc R U . . .
H18G H 0.0763 -0.1869 0.7205 0.043 Uiso 1 1 calc R U . . .
C19R C 0.1420(3) -0.0639(2) 0.7237(2) 0.0415(9) Uani 1 1 d . . . . .
H19A H 0.0784 -0.0524 0.7056 0.050 Uiso 1 1 calc R U . . .
H19G H 0.1964 -0.0376 0.6970 0.050 Uiso 1 1 calc R U . . .
C20R C 0.1637(3) -0.0202(2) 0.8159(2) 0.0441(9) Uani 1 1 d . . . . .
H20A H 0.1703 0.0432 0.8289 0.053 Uiso 1 1 calc R U . . .
H20G H 0.2292 -0.0293 0.8333 0.053 Uiso 1 1 calc R U . . .
C21R C 0.0857(3) -0.0522(3) 0.8648(2) 0.0597(11) Uani 1 1 d . . . . .
H21A H 0.1055 -0.0209 0.9229 0.089 Uiso 1 1 calc R U . . .
H21B H 0.0208 -0.0420 0.8494 0.089 Uiso 1 1 calc R U . . .
H21C H 0.0797 -0.1146 0.8538 0.089 Uiso 1 1 calc R U . . .
C22R C 0.0494(2) -0.1958(2) 0.5569(2) 0.0341(8) Uani 1 1 d . . . . .
H22A H -0.0031 -0.1659 0.5717 0.041 Uiso 1 1 calc R U . . .
Cu3 Cu -0.32167(3) -0.32894(2) 0.98431(2) 0.03029(11) Uani 1 1 d . . . . .
O7 O -0.45085(16) -0.39183(14) 0.92788(14) 0.0350(5) Uani 1 1 d . . . . .
C16 C -0.6237(3) -0.4488(2) 0.8998(2) 0.0392(9) Uani 1 1 d . . . . .
F20 F -0.7089(14) -0.4415(11) 0.9270(13) 0.070(5) Uani 0.5 1 d . . P D 1
F21 F -0.6211(13) -0.5310(14) 0.8834(10) 0.039(2) Uani 0.5 1 d . . P D 1
F21A F -0.6312(16) -0.5353(17) 0.8627(11) 0.059(4) Uani 0.5 1 d . . P D 2
F20A F -0.7108(12) -0.4369(8) 0.9348(12) 0.043(4) Uani 0.5 1 d . . P D 2
F19 F -0.62245(14) -0.42243(13) 0.83510(12) 0.0476(5) Uani 1 1 d . . . . .
C17 C -0.5313(2) -0.3982(2) 0.9614(2) 0.0326(8) Uani 1 1 d . . . . .
C18 C -0.5446(3) -0.3675(2) 1.0426(2) 0.0406(9) Uani 1 1 d . . . . .
H18B H -0.6104 -0.3783 1.0590 0.049 Uiso 1 1 calc R U . . .
C19 C -0.4646(3) -0.3212(2) 1.1015(2) 0.0373(8) Uani 1 1 d . . . . .
C20 C -0.4862(3) -0.2860(3) 1.1902(3) 0.0527(11) Uani 1 1 d . . . . .
F22 F -0.4381(13) -0.2043(8) 1.2286(6) 0.120(5) Uani 0.5 1 d . . P E 1
F23 F -0.4516(11) -0.3261(11) 1.2343(12) 0.085(5) Uani 0.5 1 d . . P E 1
F24 F -0.5772(8) -0.2892(13) 1.2024(8) 0.123(8) Uani 0.5 1 d . . P E 1
F22A F -0.4980(11) -0.2097(8) 1.2040(6) 0.096(4) Uani 0.5 1 d . . P E 2
F23A F -0.4195(12) -0.2902(14) 1.2388(12) 0.118(9) Uani 0.5 1 d . . P E 2
F24A F -0.5733(9) -0.3320(9) 1.2016(9) 0.097(5) Uani 0.5 1 d . . P E 2
O8 O -0.37387(16) -0.30205(14) 1.09087(14) 0.0356(5) Uani 1 1 d . . . . .
O9 O -0.26111(17) -0.44553(14) 0.96663(15) 0.0397(6) Uani 1 1 d . . . . .
C21 C -0.1406(3) -0.5283(2) 0.9224(3) 0.0480(10) Uani 1 1 d . . . . .
F27 F -0.1186(2) -0.55831(17) 0.98111(19) 0.0856(9) Uani 1 1 d . . . . .
F25 F -0.2154(2) -0.58878(15) 0.87559(19) 0.0902(10) Uani 1 1 d . . . . .
F26 F -0.0626(2) -0.52530(15) 0.88185(19) 0.0919(10) Uani 1 1 d . . . . .
C22 C -0.1702(3) -0.4413(2) 0.9578(2) 0.0355(8) Uani 1 1 d . . . . .
C23 C -0.0932(2) -0.3655(2) 0.9753(2) 0.0358(8) Uani 1 1 d . . . . .
H23A H -0.0273 -0.3714 0.9627 0.043 Uiso 1 1 calc R U . . .
C24 C -0.1100(2) -0.2836(2) 1.00989(19) 0.0314(8) Uani 1 1 d . . . . .
C25 C -0.0237(3) -0.2060(2) 1.0200(2) 0.0421(9) Uani 1 1 d . . . . .
F29 F 0.06480(16) -0.22674(15) 1.00779(17) 0.0729(8) Uani 1 1 d . . . . .
F30 F -0.04038(18) -0.16663(16) 0.96687(15) 0.0744(8) Uani 1 1 d . . . . .
F28 F -0.01314(16) -0.14580(14) 1.09288(14) 0.0586(6) Uani 1 1 d . . . . .
O10 O -0.18930(16) -0.26072(14) 1.03445(13) 0.0319(5) Uani 1 1 d . . . . .
O1S O -0.27467(15) -0.30329(13) 0.88781(13) 0.0298(5) Uani 1 1 d . . . . .
N2S N -0.3325(2) -0.32873(16) 0.81967(16) 0.0304(6) Uani 1 1 d . . . . .
C3S C -0.3032(3) -0.3868(2) 0.7426(2) 0.0417(9) Uani 1 1 d . . . . .
C4S C -0.2571(3) -0.4553(2) 0.7601(2) 0.0553(11) Uani 1 1 d . . . . .
H4SA H -0.2384 -0.4928 0.7094 0.083 Uiso 1 1 calc R U . . .
H4SB H -0.1971 -0.4270 0.7990 0.083 Uiso 1 1 calc R U . . .
H4SC H -0.3059 -0.4906 0.7832 0.083 Uiso 1 1 calc R U . . .
C5S C -0.2256(3) -0.3265(3) 0.7125(2) 0.0575(11) Uani 1 1 d . . . . .
H5SA H -0.2031 -0.3605 0.6619 0.086 Uiso 1 1 calc R U . . .
H5SB H -0.2561 -0.2818 0.7025 0.086 Uiso 1 1 calc R U . . .
H5SC H -0.1680 -0.2987 0.7539 0.086 Uiso 1 1 calc R U . . .
C6S C -0.4069(3) -0.4203(2) 0.6913(2) 0.0467(10) Uani 1 1 d . . . . .
C7S C -0.4036(4) -0.4334(3) 0.6010(2) 0.0710(14) Uani 1 1 d . . . . .
H7SA H -0.3713 -0.4817 0.5760 0.106 Uiso 1 1 calc R U . . .
H7SB H -0.4722 -0.4468 0.5749 0.106 Uiso 1 1 calc R U . . .
H7SC H -0.3652 -0.3802 0.5941 0.106 Uiso 1 1 calc R U . . .
C8S C -0.4698(3) -0.5005(2) 0.7046(3) 0.0591(12) Uani 1 1 d . . . . .
H8SA H -0.4404 -0.5507 0.6800 0.089 Uiso 1 1 calc R U . . .
H8SB H -0.4711 -0.4903 0.7631 0.089 Uiso 1 1 calc R U . . .
H8SC H -0.5385 -0.5120 0.6793 0.089 Uiso 1 1 calc R U . . .
N9S N -0.4563(2) -0.34640(18) 0.73035(17) 0.0409(7) Uani 1 1 d . . . . .
O10S O -0.5352(2) -0.33765(17) 0.69698(15) 0.0554(7) Uani 1 1 d . . . . .
C11S C -0.4128(2) -0.2984(2) 0.8072(2) 0.0309(8) Uani 1 1 d . . . . .
C12S C -0.4503(2) -0.2302(2) 0.86209(19) 0.0299(7) Uani 1 1 d . . . . .
C13S C -0.3995(2) -0.1542(2) 0.9270(2) 0.0302(8) Uani 1 1 d . . . . .
C14S C -0.2904(2) -0.1164(2) 0.9559(2) 0.0333(8) Uani 1 1 d . . . . .
H14C H -0.2628 -0.1575 0.9759 0.040 Uiso 1 1 calc R U . . .
H14D H -0.2838 -0.0618 1.0022 0.040 Uiso 1 1 calc R U . . .
C15S C -0.2291(3) -0.0976(2) 0.8897(2) 0.0448(9) Uani 1 1 d . . . . .
H15D H -0.1586 -0.0731 0.9117 0.067 Uiso 1 1 calc R U . . .
H15E H -0.2341 -0.1516 0.8442 0.067 Uiso 1 1 calc R U . . .
H15F H -0.2551 -0.0558 0.8704 0.067 Uiso 1 1 calc R U . . .
N16S N -0.4650(2) -0.10761(17) 0.96056(17) 0.0346(7) Uani 1 1 d . . . . .
N17S N -0.5558(2) -0.15188(17) 0.91825(17) 0.0347(7) Uani 1 1 d . . . . .
C18S C -0.6454(3) -0.1166(2) 0.9381(2) 0.0405(9) Uani 1 1 d . . . . .
H18C H -0.7025 -0.1535 0.8978 0.049 Uiso 1 1 calc R U . . .
H18U H -0.6333 -0.0575 0.9340 0.049 Uiso 1 1 calc R U . . .
C19S C -0.6731(3) -0.1119(2) 1.0223(2) 0.0449(10) Uani 1 1 d . . . . .
H19D H -0.6195 -0.0686 1.0624 0.054 Uiso 1 1 calc R U . . .
H19U H -0.7356 -0.0901 1.0304 0.054 Uiso 1 1 calc R U . . .
C20S C -0.6886(3) -0.1948(2) 1.0408(3) 0.0516(10) Uani 1 1 d . . . . .
H20C H -0.6252 -0.2153 1.0364 0.062 Uiso 1 1 calc R U . . .
H20U H -0.7401 -0.2394 0.9996 0.062 Uiso 1 1 calc R U . . .
C21S C -0.7220(3) -0.1855(3) 1.1256(3) 0.0588(11) Uani 1 1 d . . . . .
H21G H -0.7311 -0.2416 1.1346 0.071 Uiso 1 1 calc R U . . .
H21H H -0.6706 -0.1423 1.1667 0.071 Uiso 1 1 calc R U . . .
H21T H -0.7856 -0.1665 1.1299 0.071 Uiso 1 1 calc R U . . .
C22S C -0.5493(3) -0.2238(2) 0.8594(2) 0.0336(8) Uani 1 1 d . . . . .
H22B H -0.6031 -0.2637 0.8222 0.040 Uiso 1 1 calc R U . . .

loop_
_atom_site_aniso_label
_atom_site_aniso_U_11
_atom_site_aniso_U_22
_atom_site_aniso_U_33
_atom_site_aniso_U_23
_atom_site_aniso_U_13
_atom_site_aniso_U_12
Cu1 0.0246(3) 0.0379(3) 0.0230(3) 0.0096(3) 0.0026(2) 0.0113(2)
O1 0.0287(13) 0.0502(14) 0.0231(12) 0.0111(11) 0.0033(10) 0.0076(11)
C1 0.033(2) 0.054(2) 0.035(2) 0.0159(19) 0.0034(17) 0.0066(18)
F1 0.0430(14) 0.141(2) 0.0518(15) 0.0547(16) 0.0204(12) 0.0252(14)
F2 0.0638(15) 0.0716(15) 0.0301(12) 0.0131(11) 0.0004(11) 0.0016(12)
F3 0.0935(19) 0.0562(14) 0.0538(16) 0.0294(12) 0.0139(14) 0.0200(13)
C2 0.034(2) 0.0294(18) 0.031(2) 0.0056(15) 0.0052(16) 0.0018(15)
C3 0.0263(19) 0.044(2) 0.036(2) 0.0166(17) 0.0063(16) 0.0066(16)
C4 0.035(2) 0.0289(18) 0.035(2) 0.0097(16) 0.0009(17) 0.0015(15)
C5 0.045(2) 0.051(3) 0.047(3) 0.024(2) 0.001(2) 0.010(2)
F4 0.0708(18) 0.0849(18) 0.105(2) 0.0630(17) 0.0081(16) 0.0278(14)
F5 0.039(9) 0.213(17) 0.084(11) 0.044(10) 0.007(7) 0.051(9)
F6 0.101(11) 0.049(7) 0.127(13) 0.010(7) -0.078(9) 0.005(6)
F6A 0.063(6) 0.112(11) 0.034(4) 0.008(5) -0.010(5) 0.030(6)
F5A 0.037(7) 0.117(7) 0.070(9) 0.069(7) 0.009(6) 0.014(5)
O2 0.0399(14) 0.0461(14) 0.0311(14) 0.0128(12) 0.0060(12) 0.0038(11)
Cu2 0.0271(2) 0.0337(2) 0.0263(2) 0.00912(18) 0.00256(17) 0.00269(17)
O3 0.0289(12) 0.0302(12) 0.0256(12) 0.0114(10) 0.0006(10) 0.0040(10)
C6 0.038(2) 0.040(2) 0.033(2) 0.0112(18) 0.0057(18) 0.0049(18)
F7 0.061(5) 0.234(14) 0.035(4) 0.056(8) 0.012(3) 0.025(8)
F8 0.207(15) 0.063(5) 0.086(9) -0.017(5) 0.106(10) -0.061(7)
F9 0.171(13) 0.160(16) 0.128(12) 0.115(11) 0.122(10) 0.139(12)
F7A 0.026(3) 0.144(12) 0.041(3) 0.002(6) 0.012(2) 0.012(5)
F8A 0.085(8) 0.118(7) 0.063(6) 0.068(7) 0.033(6) 0.065(6)
F9A 0.118(9) 0.039(3) 0.056(6) -0.005(4) 0.057(6) -0.002(6)
C7 0.0287(18) 0.0346(19) 0.0303(19) 0.0129(16) 0.0047(15) 0.0093(15)
C8 0.039(2) 0.037(2) 0.036(2) 0.0044(17) 0.0114(17) -0.0065(16)
C9 0.040(2) 0.0320(18) 0.032(2) 0.0061(16) 0.0088(17) 0.0028(16)
C10 0.065(3) 0.041(2) 0.036(2) 0.0037(19) 0.019(2) -0.009(2)
F10 0.0783(18) 0.0740(16) 0.0522(16) -0.0086(13) 0.0259(14) -0.0364(14)
F11 0.0566(14) 0.0573(13) 0.0317(13) -0.0025(11) 0.0097(11) -0.0061(11)
F12 0.127(2) 0.0441(14) 0.0627(18) 0.0054(13) 0.0063(16) 0.0235(15)
O4 0.0303(13) 0.0349(12) 0.0306(13) 0.0088(11) 0.0089(10) 0.0032(10)
O5 0.0290(13) 0.0361(12) 0.0268(13) 0.0112(10) -0.0005(10) 0.0043(10)
C11 0.041(2) 0.042(2) 0.042(2) 0.0108(19) -0.0003(19) 0.0029(18)
F13 0.0756(17) 0.0384(12) 0.0648(17) 0.0116(12) 0.0109(13) -0.0056(11)
F14 0.125(2) 0.0534(15) 0.0596(17) 0.0064(13) -0.0520(17) -0.0061(15)
F15 0.0586(16) 0.0539(15) 0.112(2) -0.0270(15) 0.0344(16) -0.0030(12)
C12 0.0270(18) 0.0305(18) 0.036(2) 0.0147(16) -0.0028(15) 0.0025(15)
C13 0.0271(19) 0.037(2) 0.049(2) 0.0106(18) 0.0078(17) -0.0025(15)
C14 0.032(2) 0.039(2) 0.035(2) 0.0139(17) 0.0054(16) 0.0071(16)
C15 0.042(3) 0.044(3) 0.052(3) 0.007(2) 0.018(2) 0.000(2)
F16 0.081(9) 0.039(3) 0.072(7) -0.007(4) 0.051(6) -0.023(4)
F17 0.092(7) 0.124(11) 0.069(8) 0.055(8) 0.044(6) 0.080(8)
F18 0.064(4) 0.123(7) 0.028(3) 0.019(4) 0.011(3) 0.029(4)
F18A 0.086(8) 0.044(6) 0.066(8) -0.007(5) 0.041(6) -0.008(5)
F16A 0.22(2) 0.27(2) 0.119(16) 0.149(16) 0.122(14) 0.163(17)
F17A 0.040(5) 0.174(13) 0.118(11) -0.058(8) 0.037(6) -0.029(7)
O6 0.0289(13) 0.0389(13) 0.0318(14) 0.0117(11) 0.0027(10) 0.0009(11)
O1R 0.0333(14) 0.0549(15) 0.0307(14) 0.0135(12) 0.0043(11) 0.0155(12)
N2R 0.0285(16) 0.060(2) 0.0277(17) 0.0155(15) 0.0009(13) 0.0139(15)
C3R 0.031(2) 0.067(3) 0.030(2) 0.0149(19) -0.0052(16) 0.0082(18)
C4R 0.029(2) 0.096(3) 0.048(3) 0.024(2) -0.0008(19) 0.009(2)
C5R 0.051(3) 0.076(3) 0.037(2) 0.021(2) -0.0088(19) 0.023(2)
C6R 0.0299(19) 0.064(2) 0.0243(19) 0.0145(18) -0.0076(15) 0.0069(18)
C7R 0.045(2) 0.071(3) 0.028(2) 0.0188(19) 0.0024(17) 0.012(2)
C8R 0.043(2) 0.069(3) 0.041(2) 0.012(2) -0.0154(19) 0.003(2)
N9R 0.0260(16) 0.0510(19) 0.0284(16) 0.0148(15) -0.0023(13) 0.0051(14)
O10R 0.0426(15) 0.0516(15) 0.0354(15) 0.0146(12) 0.0018(12) 0.0087(13)
C11R 0.0246(18) 0.050(2) 0.0244(19) 0.0137(17) 0.0013(15) 0.0063(16)
C12R 0.0262(18) 0.0420(19) 0.0249(18) 0.0127(16) -0.0001(14) 0.0080(15)
C13R 0.0245(17) 0.0379(19) 0.0248(18) 0.0117(15) 0.0000(14) 0.0057(14)
C14R 0.0309(19) 0.057(2) 0.0243(19) 0.0082(17) -0.0012(15) 0.0162(17)
C15R 0.043(2) 0.092(3) 0.040(2) 0.021(2) 0.0165(19) 0.027(2)
N16R 0.0336(16) 0.0413(16) 0.0232(15) 0.0109(13) 0.0038(13) 0.0145(13)
N17R 0.0326(16) 0.0423(16) 0.0206(15) 0.0113(13) 0.0005(12) 0.0147(13)
C18R 0.043(2) 0.051(2) 0.0195(18) 0.0134(16) 0.0033(16) 0.0202(17)
C19R 0.046(2) 0.052(2) 0.030(2) 0.0154(18) -0.0003(17) 0.0142(18)
C20R 0.052(2) 0.054(2) 0.026(2) 0.0110(18) 0.0019(18) 0.0176(19)
C21R 0.064(3) 0.072(3) 0.040(2) 0.012(2) 0.009(2) 0.020(2)
C22R 0.033(2) 0.045(2) 0.0290(19) 0.0152(17) 0.0034(16) 0.0149(16)
Cu3 0.0249(2) 0.0386(2) 0.0274(2) 0.01078(19) -0.00033(17) 0.00791(18)
O7 0.0289(13) 0.0431(13) 0.0330(14) 0.0124(11) -0.0004(11) 0.0086(11)
C16 0.033(2) 0.042(2) 0.045(2) 0.0198(19) -0.0020(18) 0.0056(17)
F20 0.034(9) 0.134(11) 0.043(6) 0.031(6) -0.007(5) 0.020(7)
F21 0.032(4) 0.031(4) 0.046(7) 0.007(5) -0.033(5) 0.000(3)
F21A 0.063(6) 0.042(5) 0.061(9) 0.011(6) -0.049(5) 0.002(4)
F20A 0.019(6) 0.048(5) 0.065(9) 0.026(5) 0.005(5) 0.007(4)
F19 0.0402(12) 0.0591(13) 0.0427(13) 0.0217(11) -0.0111(10) 0.0036(10)
C17 0.0285(19) 0.0344(19) 0.040(2) 0.0180(17) 0.0008(16) 0.0104(15)
C18 0.029(2) 0.060(2) 0.042(2) 0.025(2) 0.0043(17) 0.0159(18)
C19 0.033(2) 0.051(2) 0.036(2) 0.0182(18) 0.0067(17) 0.0222(17)
C20 0.041(3) 0.082(3) 0.037(2) 0.015(2) 0.006(2) 0.025(3)
F22 0.193(13) 0.077(6) 0.053(7) -0.014(5) 0.048(7) -0.005(8)
F23 0.120(16) 0.123(7) 0.039(5) 0.035(5) 0.016(9) 0.073(8)
F24 0.034(6) 0.30(2) 0.038(4) 0.024(11) 0.006(5) 0.082(11)
F22A 0.146(11) 0.102(8) 0.040(5) -0.008(5) 0.005(5) 0.078(9)
F23A 0.047(6) 0.29(3) 0.031(4) 0.046(13) 0.003(4) 0.084(11)
F24A 0.085(11) 0.137(8) 0.048(5) 0.023(5) 0.033(6) -0.015(6)
O8 0.0311(13) 0.0452(14) 0.0319(14) 0.0122(11) 0.0023(11) 0.0126(11)
O9 0.0317(14) 0.0403(14) 0.0518(16) 0.0205(12) 0.0037(12) 0.0099(11)
C21 0.040(2) 0.046(2) 0.064(3) 0.023(2) 0.009(2) 0.014(2)
F27 0.097(2) 0.0895(19) 0.110(2) 0.0606(18) 0.0289(18) 0.0624(17)
F25 0.0695(18) 0.0439(14) 0.135(3) -0.0028(15) -0.0219(18) 0.0209(13)
F26 0.088(2) 0.0563(15) 0.134(3) 0.0220(16) 0.071(2) 0.0286(14)
C22 0.034(2) 0.044(2) 0.035(2) 0.0191(17) 0.0023(16) 0.0131(17)
C23 0.0227(18) 0.054(2) 0.036(2) 0.0196(18) 0.0019(15) 0.0118(17)
C24 0.0266(18) 0.047(2) 0.0212(18) 0.0134(16) -0.0020(14) 0.0053(16)
C25 0.035(2) 0.053(2) 0.036(2) 0.015(2) 0.0020(17) 0.0053(18)
F29 0.0291(13) 0.0726(16) 0.101(2) 0.0134(15) 0.0076(13) 0.0016(11)
F30 0.0620(16) 0.0984(19) 0.0700(18) 0.0598(16) -0.0134(13) -0.0157(14)
F28 0.0578(15) 0.0561(14) 0.0447(14) 0.0063(12) -0.0036(11) -0.0075(11)
O10 0.0270(12) 0.0429(13) 0.0256(13) 0.0109(11) -0.0015(10) 0.0085(10)
O1S 0.0277(12) 0.0394(13) 0.0214(12) 0.0083(10) -0.0023(10) 0.0094(10)
N2S 0.0340(16) 0.0348(15) 0.0234(15) 0.0054(12) 0.0008(13) 0.0169(13)
C3S 0.050(2) 0.046(2) 0.027(2) -0.0005(17) 0.0042(17) 0.0263(19)
C4S 0.065(3) 0.054(2) 0.046(3) 0.001(2) 0.000(2) 0.034(2)
C5S 0.063(3) 0.075(3) 0.033(2) 0.010(2) 0.021(2) 0.024(2)
C6S 0.055(3) 0.055(2) 0.024(2) -0.0037(18) -0.0051(18) 0.028(2)
C7S 0.090(4) 0.092(3) 0.027(2) 0.000(2) -0.002(2) 0.043(3)
C8S 0.059(3) 0.047(2) 0.057(3) -0.006(2) -0.010(2) 0.021(2)
N9S 0.049(2) 0.0471(18) 0.0245(16) 0.0028(14) -0.0067(14) 0.0221(15)
O10S 0.0643(19) 0.0690(18) 0.0305(15) 0.0015(13) -0.0178(13) 0.0372(15)
C11S 0.0346(19) 0.0354(18) 0.0239(18) 0.0095(15) -0.0002(15) 0.0114(15)
C12S 0.0338(19) 0.0335(18) 0.0238(18) 0.0077(15) -0.0002(15) 0.0137(15)
C13S 0.0326(19) 0.0344(18) 0.0260(18) 0.0105(15) 0.0035(15) 0.0119(15)
C14S 0.0312(19) 0.0328(18) 0.034(2) 0.0074(16) -0.0021(16) 0.0097(15)
C15S 0.042(2) 0.045(2) 0.044(2) 0.0097(18) 0.0038(18) 0.0112(18)
N16S 0.0360(17) 0.0353(15) 0.0310(16) 0.0070(13) -0.0015(14) 0.0116(13)
N17S 0.0315(16) 0.0354(16) 0.0352(17) 0.0059(14) -0.0003(13) 0.0129(13)
C18S 0.035(2) 0.041(2) 0.046(2) 0.0089(18) 0.0044(18) 0.0191(17)
C19S 0.036(2) 0.043(2) 0.050(3) 0.0049(19) 0.0029(18) 0.0147(17)
C20S 0.043(2) 0.055(2) 0.055(3) 0.013(2) 0.006(2) 0.0156(19)
C21S 0.057(3) 0.060(3) 0.055(3) 0.017(2) -0.002(2) 0.007(2)
C22S 0.036(2) 0.0323(18) 0.030(2) 0.0054(16) -0.0040(16) 0.0117(15)

loop_
_atom_type_symbol
_atom_type_description
_atom_type_scat_dispersion_real
_atom_type_scat_dispersion_imag
_atom_type_scat_source
C C 0.0033 0.0016 'International Tables Vol C Tables 4.2.6.8 and 6.1.1.4'
H H 0.0000 0.0000 'International Tables Vol C Tables 4.2.6.8 and 6.1.1.4'
N N 0.0061 0.0033 'International Tables Vol C Tables 4.2.6.8 and 6.1.1.4'
O O 0.0106 0.0060 'International Tables Vol C Tables 4.2.6.8 and 6.1.1.4'
F F 0.0171 0.0103 'International Tables Vol C Tables 4.2.6.8 and 6.1.1.4'
Cu Cu 0.3201 1.2651 'International Tables Vol C Tables 4.2.6.8 and 6.1.1.4'

loop_
_geom_angle_atom_site_label_1
_geom_angle_atom_site_label_2
_geom_angle_atom_site_label_3
_geom_angle
_geom_angle_site_symmetry_1
_geom_angle_site_symmetry_3
O1 Cu1 O1 180.0 2_556 .
O1 Cu1 O1R 83.89(9) 2_556 2_556
O1 Cu1 O1R 96.11(9) . 2_556
O1 Cu1 O1R 96.11(9) 2_556 .
O1 Cu1 O1R 83.89(9) . .
O1R Cu1 O1R 180.0 2_556 .
O1 Cu1 O2 88.13(9) 2_556 2_556
O1 Cu1 O2 91.87(9) . 2_556
O1R Cu1 O2 86.38(8) 2_556 2_556
O1R Cu1 O2 93.62(8) . 2_556
O1 Cu1 O2 91.87(9) 2_556 .
O1 Cu1 O2 88.13(9) . .
O1R Cu1 O2 93.62(8) 2_556 .
O1R Cu1 O2 86.38(8) . .
O2 Cu1 O2 180.0 2_556 .
C2 O1 Cu1 126.7(2) . .
F1 C1 F2 107.2(3) . .
F1 C1 F3 106.5(3) . .
F2 C1 F3 106.5(3) . .
F1 C1 C2 114.0(3) . .
F2 C1 C2 111.8(3) . .
F3 C1 C2 110.3(3) . .
O1 C2 C3 130.2(3) . .
O1 C2 C1 112.0(3) . .
C3 C2 C1 117.8(3) . .
O1 C2 Cu1 32.68(15) . .
C3 C2 Cu1 98.1(2) . .
C1 C2 Cu1 143.0(2) . .
C2 C3 C4 122.8(3) . .
O2 C4 C3 128.0(3) . .
O2 C4 C5 114.7(3) . .
C3 C4 C5 117.3(3) . .
O2 C4 Cu1 37.88(17) . .
C3 C4 Cu1 90.6(2) . .
C5 C4 Cu1 150.6(2) . .
F6 C5 F5 107.4(15) . .
F6 C5 F4 111.7(9) . .
F5A C5 F4 109.9(8) . .
F5 C5 F4 102.4(10) . .
F5A C5 F6A 109.4(13) . .
F4 C5 F6A 103.7(9) . .
F6 C5 C4 111.6(9) . .
F5A C5 C4 113.9(8) . .
F5 C5 C4 113.0(10) . .
F4 C5 C4 110.4(3) . .
F6A C5 C4 109.1(9) . .
C4 O2 Cu1 122.0(2) . .
O5 Cu2 O4 177.90(10) . .
O5 Cu2 O6 92.98(9) . .
O4 Cu2 O6 87.64(9) . .
O5 Cu2 O3 87.54(9) . .
O4 Cu2 O3 91.33(8) . .
O6 Cu2 O3 164.50(9) . .
O5 Cu2 N16R 92.16(9) . .
O4 Cu2 N16R 89.71(9) . .
O6 Cu2 N16R 99.82(9) . .
O3 Cu2 N16R 95.63(9) . .
O5 Cu2 O10S 83.25(8) . 1_655
O4 Cu2 O10S 94.92(9) . 1_655
O6 Cu2 O10S 78.13(9) . 1_655
O3 Cu2 O10S 86.56(9) . 1_655
N16R Cu2 O10S 174.83(9) . 1_655
C7 O3 Cu2 124.4(2) . .
F9 C6 F8 108.6(8) . .
F9 C6 F7 105.4(9) . .
F8 C6 F7 103.4(8) . .
F8A C6 F7A 107.5(6) . .
F8A C6 F9A 107.6(7) . .
F7A C6 F9A 104.8(6) . .
F9 C6 C7 112.3(6) . .
F8A C6 C7 113.1(5) . .
F8 C6 C7 115.7(5) . .
F7 C6 C7 110.6(5) . .
F7A C6 C7 112.2(5) . .
F9A C6 C7 111.3(5) . .
O3 C7 C8 127.7(3) . .
O3 C7 C6 114.5(3) . .
C8 C7 C6 117.8(3) . .
O3 C7 Cu2 34.39(14) . .
C8 C7 Cu2 93.6(2) . .
C6 C7 Cu2 148.3(2) . .
C7 C8 C9 120.7(3) . .
C7 C8 Cu2 61.30(17) . .
C9 C8 Cu2 60.01(18) . .
O4 C9 C8 128.6(3) . .
O4 C9 C10 113.6(3) . .
C8 C9 C10 117.8(3) . .
O4 C9 Cu2 34.45(14) . .
C8 C9 Cu2 94.8(2) . .
C10 C9 Cu2 146.8(2) . .
F10 C10 F11 106.6(4) . .
F10 C10 C9 113.3(3) . .
F11 C10 C9 111.5(3) . .
F10 C10 F12 108.4(3) . .
F11 C10 F12 106.9(3) . .
C9 C10 F12 109.9(4) . .
C9 O4 Cu2 124.2(2) . .
C12 O5 Cu2 124.7(2) . .
F15 C11 F13 107.0(3) . .
F15 C11 F14 108.2(4) . .
F13 C11 F14 106.1(3) . .
F15 C11 C12 112.0(3) . .
F13 C11 C12 113.5(3) . .
F14 C11 C12 109.7(3) . .
O5 C12 C13 127.9(3) . .
O5 C12 C11 114.9(3) . .
C13 C12 C11 117.3(3) . .
O5 C12 Cu2 34.09(14) . .
C13 C12 Cu2 93.8(2) . .
C11 C12 Cu2 148.9(2) . .
C14 C13 C12 122.0(3) . .
C14 C13 Cu2 61.09(18) . .
C12 C13 Cu2 60.89(17) . .
O6 C14 C13 128.3(3) . .
O6 C14 C15 113.5(3) . .
C13 C14 C15 118.2(3) . .
O6 C14 Cu2 34.45(14) . .
C13 C14 Cu2 93.9(2) . .
C15 C14 Cu2 147.9(2) . .
F16A C15 F18A 110.5(13) . .
F16 C15 F17 113.4(10) . .
F16 C15 F18 102.9(9) . .
F17 C15 F18 102.4(10) . .
F16A C15 F17A 110.4(11) . .
F18A C15 F17A 99.1(10) . .
F16A C15 C14 113.0(9) . .
F18A C15 C14 114.5(8) . .
F16 C15 C14 115.5(6) . .
F17 C15 C14 111.2(9) . .
F18 C15 C14 110.2(7) . .
F17A C15 C14 108.5(7) . .
C14 O6 Cu2 124.1(2) . .
N2R O1R Cu1 130.36(19) . .
O1R N2R C11R 124.9(3) . .
O1R N2R C3R 121.0(3) . .
C11R N2R C3R 111.7(3) . .
O1R N2R Cu1 30.93(13) . .
C11R N2R Cu1 122.7(2) . .
C3R N2R Cu1 122.4(2) . .
N2R C3R C4R 104.7(3) . .
N2R C3R C5R 110.8(3) . .
C4R C3R C5R 111.6(3) . .
N2R C3R C6R 100.1(3) . .
C4R C3R C6R 114.3(3) . .
C5R C3R C6R 114.3(3) . .
N9R C6R C8R 110.2(3) . .
N9R C6R C7R 106.0(3) . .
C8R C6R C7R 110.4(3) . .
N9R C6R C3R 99.6(3) . .
C8R C6R C3R 115.1(3) . .
C7R C6R C3R 114.6(3) . .
O10R N9R C11R 126.2(3) . .
O10R N9R C6R 122.3(3) . .
C11R N9R C6R 111.3(3) . .
N2R C11R N9R 108.1(3) . .
N2R C11R C12R 124.4(3) . .
N9R C11R C12R 127.4(3) . .
C22R C12R C13R 105.5(3) . .
C22R C12R C11R 124.5(3) . .
C13R C12R C11R 129.9(3) . .
N16R C13R C12R 109.1(3) . .
N16R C13R C14R 120.7(3) . .
C12R C13R C14R 130.0(3) . .
C13R C14R C15R 113.0(3) . .
C13R N16R N17R 106.3(3) . .
C13R N16R Cu2 127.1(2) . .
N17R N16R Cu2 125.81(19) . .
C22R N17R N16R 111.4(3) . .
C22R N17R C18R 126.1(3) . .
N16R N17R C18R 122.3(3) . .
N17R C18R C19R 113.7(3) . .
C18R C19R C20R 113.1(3) . .
C19R C20R C21R 115.0(3) . .
N17R C22R C12R 107.7(3) . .
O7 Cu3 O10 175.20(9) . .
O7 Cu3 O8 92.89(9) . .
O10 Cu3 O8 90.58(9) . .
O7 Cu3 O1S 92.11(9) . .
O10 Cu3 O1S 83.35(9) . .
O8 Cu3 O1S 154.83(9) . .
O7 Cu3 O9 94.66(9) . .
O10 Cu3 O9 87.50(9) . .
O8 Cu3 O9 106.83(9) . .
O1S Cu3 O9 97.32(9) . .
O7 Cu3 C24 156.53(9) . .
O10 Cu3 C24 22.28(9) . .
O8 Cu3 C24 108.06(9) . .
O1S Cu3 C24 73.52(9) . .
O9 Cu3 C24 69.62(9) . .
C17 O7 Cu3 124.5(2) . .
F20 C16 F19 105.6(9) . .
F21A C16 F19 100.2(9) . .
F20 C16 F21 105.7(12) . .
F19 C16 F21 114.4(8) . .
F21A C16 F20A 108.7(11) . .
F19 C16 F20A 108.2(8) . .
F20 C16 C17 115.3(10) . .
F21A C16 C17 117.3(8) . .
F19 C16 C17 111.1(3) . .
F21 C16 C17 104.9(7) . .
F20A C16 C17 110.7(8) . .
O7 C17 C18 128.7(3) . .
O7 C17 C16 112.6(3) . .
C18 C17 C16 118.7(3) . .
O7 C17 Cu3 33.97(15) . .
C18 C17 Cu3 94.8(2) . .
C16 C17 Cu3 146.5(2) . .
C17 C18 C19 121.8(3) . .
C17 C18 Cu3 60.25(19) . .
C19 C18 Cu3 61.56(19) . .
O8 C19 C18 127.4(3) . .
O8 C19 C20 113.9(3) . .
C18 C19 C20 118.6(3) . .
O8 C19 Cu3 34.36(15) . .
C18 C19 Cu3 93.1(2) . .
C20 C19 Cu3 148.0(3) . .
F23A C20 F22A 112.6(11) . .
F24 C20 F23 106.5(11) . .
F24 C20 F22 106.0(10) . .
F23 C20 F22 101.3(10) . .
F23A C20 F24A 107.6(11) . .
F22A C20 F24A 106.0(9) . .
F23A C20 C19 112.4(9) . .
F22A C20 C19 108.0(6) . .
F24 C20 C19 116.3(7) . .
F23 C20 C19 111.6(9) . .
F22 C20 C19 113.8(5) . .
F24A C20 C19 110.0(8) . .
C19 O8 Cu3 124.5(2) . .
C22 O9 Cu3 119.2(2) . .
F27 C21 F26 106.1(3) . .
F27 C21 F25 104.7(3) . .
F26 C21 F25 108.6(4) . .
F27 C21 C22 110.6(3) . .
F26 C21 C22 114.3(3) . .
F25 C21 C22 111.9(3) . .
O9 C22 C23 127.3(3) . .
O9 C22 C21 115.5(3) . .
C23 C22 C21 117.2(3) . .
O9 C22 Cu3 39.57(15) . .
C23 C22 Cu3 88.8(2) . .
C21 C22 Cu3 152.0(2) . .
C24 C23 C22 122.5(3) . .
O10 C24 C23 129.6(3) . .
O10 C24 C25 112.2(3) . .
C23 C24 C25 118.2(3) . .
O10 C24 Cu3 35.68(14) . .
C23 C24 Cu3 97.6(2) . .
C25 C24 Cu3 139.7(2) . .
F29 C25 F28 107.0(3) . .
F29 C25 F30 106.6(3) . .
F28 C25 F30 105.8(3) . .
F29 C25 C24 113.9(3) . .
F28 C25 C24 113.0(3) . .
F30 C25 C24 110.1(3) . .
C24 O10 Cu3 122.0(2) . .
N2S O1S Cu3 121.87(18) . .
O1S N2S C11S 125.6(3) . .
O1S N2S C3S 120.8(2) . .
C11S N2S C3S 112.9(3) . .
O1S N2S Cu3 35.42(12) . .
C11S N2S Cu3 107.71(19) . .
C3S N2S Cu3 132.4(2) . .
N2S C3S C4S 110.3(3) . .
N2S C3S C5S 105.1(3) . .
C4S C3S C5S 110.4(3) . .
N2S C3S C6S 99.5(3) . .
C4S C3S C6S 115.9(3) . .
C5S C3S C6S 114.6(3) . .
N9S C6S C8S 106.5(3) . .
N9S C6S C7S 109.9(3) . .
C8S C6S C7S 111.1(3) . .
N9S C6S C3S 100.3(3) . .
C8S C6S C3S 113.1(3) . .
C7S C6S C3S 115.1(3) . .
O10S N9S C11S 125.6(3) . .
O10S N9S C6S 121.8(3) . .
C11S N9S C6S 112.1(3) . .
N9S O10S Cu2 172.1(2) . 1_455
N2S C11S N9S 107.0(3) . .
N2S C11S C12S 128.4(3) . .
N9S C11S C12S 124.6(3) . .
C22S C12S C11S 124.4(3) . .
C22S C12S C13S 104.6(3) . .
C11S C12S C13S 130.9(3) . .
N16S C13S C12S 109.8(3) . .
N16S C13S C14S 117.7(3) . .
C12S C13S C14S 132.2(3) . .
C13S C14S C15S 112.8(3) . .
C13S N16S N17S 105.7(3) . .
C22S N17S N16S 112.3(3) . .
C22S N17S C18S 127.6(3) . .
N16S N17S C18S 120.0(3) . .
N17S C18S C19S 112.8(3) . .
C20S C19S C18S 116.3(3) . .
C19S C20S C21S 112.9(3) . .
N17S C22S C12S 107.6(3) . .

loop_
_geom_bond_atom_site_label_1
_geom_bond_atom_site_label_2
_geom_bond_distance
_geom_bond_site_symmetry_2
Cu1 O1 1.948(2) 2_556
Cu1 O1 1.948(2) .
Cu1 O1R 2.078(2) 2_556
Cu1 O1R 2.078(2) .
Cu1 O2 2.205(2) 2_556
Cu1 O2 2.205(2) .
O1 C2 1.268(4) .
C1 F1 1.322(4) .
C1 F2 1.320(4) .
C1 F3 1.329(4) .
C1 C2 1.528(5) .
C2 C3 1.369(5) .
C3 C4 1.408(5) .
C4 O2 1.236(4) .
C4 C5 1.542(5) .
C5 F6 1.251(16) .
C5 F5A 1.301(17) .
C5 F5 1.32(2) .
C5 F4 1.319(4) .
C5 F6A 1.346(16) .
Cu2 O5 1.937(2) .
Cu2 O4 1.939(2) .
Cu2 O6 1.946(2) .
Cu2 O3 1.963(2) .
Cu2 N16R 2.384(3) .
Cu2 O10S 2.702(2) 1_655
O3 C7 1.255(3) .
C6 F9 1.253(10) .
C6 F8A 1.257(9) .
C6 F8 1.268(8) .
C6 F7 1.303(10) .
C6 F7A 1.308(8) .
C6 F9A 1.310(9) .
C6 C7 1.528(4) .
C7 C8 1.387(4) .
C8 C9 1.394(4) .
C9 O4 1.248(4) .
C9 C10 1.532(5) .
C10 F10 1.332(4) .
C10 F11 1.322(4) .
C10 F12 1.333(5) .
O5 C12 1.250(3) .
C11 F15 1.305(4) .
C11 F13 1.317(4) .
C11 F14 1.318(4) .
C11 C12 1.520(5) .
C12 C13 1.391(4) .
C13 C14 1.377(4) .
C14 O6 1.257(4) .
C14 C15 1.533(5) .
C15 F16A 1.208(18) .
C15 F18A 1.255(14) .
C15 F16 1.260(10) .
C15 F17 1.319(15) .
C15 F18 1.360(14) .
C15 F17A 1.377(13) .
O1R N2R 1.297(3) .
N2R C11R 1.345(4) .
N2R C3R 1.514(4) .
C3R C4R 1.514(5) .
C3R C5R 1.521(5) .
C3R C6R 1.546(5) .
C6R N9R 1.513(4) .
C6R C8R 1.518(5) .
C6R C7R 1.519(5) .
N9R O10R 1.268(3) .
N9R C11R 1.352(4) .
C11R C12R 1.453(4) .
C12R C22R 1.373(4) .
C12R C13R 1.424(4) .
C13R N16R 1.337(4) .
C13R C14R 1.495(4) .
C14R C15R 1.510(5) .
N16R N17R 1.364(3) .
N17R C22R 1.334(4) .
N17R C18R 1.471(4) .
C18R C19R 1.499(4) .
C19R C20R 1.529(5) .
C20R C21R 1.503(5) .
Cu3 O7 1.917(2) .
Cu3 O10 1.942(2) .
Cu3 O8 1.958(2) .
Cu3 O1S 1.958(2) .
Cu3 O9 2.196(2) .
Cu3 C24 2.822(3) .
O7 C17 1.261(4) .
C16 F20 1.28(2) .
C16 F21A 1.36(3) .
C16 F19 1.333(4) .
C16 F21 1.31(2) .
C16 F20A 1.374(18) .
C16 C17 1.539(5) .
C17 C18 1.375(5) .
C18 C19 1.390(5) .
C19 O8 1.251(4) .
C19 C20 1.529(5) .
C20 F23A 1.252(17) .
C20 F22A 1.259(12) .
C20 F24 1.262(11) .
C20 F23 1.300(17) .
C20 F22 1.328(12) .
C20 F24A 1.337(12) .
O9 C22 1.247(4) .
C21 F27 1.324(5) .
C21 F26 1.298(4) .
C21 F25 1.318(4) .
C21 C22 1.523(5) .
C22 C23 1.412(4) .
C23 C24 1.372(4) .
C24 O10 1.262(4) .
C24 C25 1.523(5) .
C25 F29 1.327(4) .
C25 F28 1.325(4) .
C25 F30 1.332(4) .
O1S N2S 1.304(3) .
N2S C11S 1.335(4) .
N2S C3S 1.502(4) .
C3S C4S 1.513(5) .
C3S C5S 1.533(5) .
C3S C6S 1.550(5) .
C6S N9S 1.503(4) .
C6S C8S 1.524(5) .
C6S C7S 1.520(5) .
N9S O10S 1.266(3) .
N9S C11S 1.366(4) .
O10S Cu2 2.702(2) 1_455
C11S C12S 1.426(4) .
C12S C22S 1.379(4) .
C12S C13S 1.432(4) .
C13S N16S 1.328(4) .
C13S C14S 1.499(4) .
C14S C15S 1.522(5) .
N16S N17S 1.362(4) .
N17S C22S 1.326(4) .
N17S C18S 1.466(4) .
C18S C19S 1.508(5) .
C19S C20S 1.490(5) .
C20S C21S 1.530(5) .
